data_7057840
loop_
_publ_author_name
'Sharma, Kumud'
'Das, Babulal'
'Gogoi, Pranjal'

_publ_section_title
;
 Synthesis of pyrrolo[3,4-c]quinoline-1,3-diones: a sequential oxidative
 annulation followed by dehydrogenation and N-demethylation strategy
;
_journal_issue 23
_journal_name_full 'New Journal of Chemistry'
_journal_page_first 18894
_journal_paper_doi 10.1039/C8NJ04443K
_journal_volume 42
_journal_year 2018
_chemical_formula_sum 'C13 H10 N2 O2'
_chemical_formula_weight 226.23
_space_group_crystal_system monoclinic
_space_group_IT_number 14
_space_group_name_Hall '-P 2ybc'
_space_group_name_H-M_alt 'P 1 21/c 1'
_symmetry_space_group_name_Hall '-P 2ybc'
_symmetry_space_group_name_H-M 'P 1 21/c 1'
_atom_sites_solution_hydrogens geom
_audit_creation_method SHELXL-2014/7
_audit_update_record
;
2018-06-04 deposited with the CCDC.
2018-10-23 downloaded from the CCDC.
;
_cell_angle_alpha 90
_cell_angle_beta 108.315(10)
_cell_angle_gamma 90
_cell_formula_units_Z 4
_cell_length_a 7.2687(11)
_cell_length_b 16.155(2)
_cell_length_c 9.6235(13)
_cell_measurement_reflns_used 1407
_cell_measurement_temperature 296(2)
_cell_measurement_theta_max 24.994
_cell_measurement_theta_min 2.522
_cell_volume 1072.8(3)
_computing_cell_refinement 'Bruker SMART'
_computing_data_collection 'Bruker SMART'
_computing_data_reduction 'Bruker SAINT'
_computing_molecular_graphics 'Bruker SHELXTL'
_computing_publication_material 'Bruker SHELXTL'
_computing_structure_refinement 'SHELXL-2014/7 (Sheldrick, 2014)'
_computing_structure_solution 'SHELXL-2014/7 (Sheldrick, 2014)'
_diffrn_ambient_temperature 296(2)
_diffrn_measured_fraction_theta_full 0.994
_diffrn_measured_fraction_theta_max 0.994
_diffrn_measurement_device_type 'CCD area detector'
_diffrn_measurement_method 'phi and omega scans'
_diffrn_radiation_type MoK\a
_diffrn_radiation_wavelength 0.71073
_diffrn_reflns_av_R_equivalents 0.0578
_diffrn_reflns_av_unetI/netI 0.0648
_diffrn_reflns_Laue_measured_fraction_full 0.994
_diffrn_reflns_Laue_measured_fraction_max 0.994
_diffrn_reflns_limit_h_max 8
_diffrn_reflns_limit_h_min -8
_diffrn_reflns_limit_k_max 19
_diffrn_reflns_limit_k_min -19
_diffrn_reflns_limit_l_max 11
_diffrn_reflns_limit_l_min -11
_diffrn_reflns_number 14057
_diffrn_reflns_point_group_measured_fraction_full 0.994
_diffrn_reflns_point_group_measured_fraction_max 0.994
_diffrn_reflns_theta_full 24.999
_diffrn_reflns_theta_max 24.999
_diffrn_reflns_theta_min 2.522
_exptl_absorpt_coefficient_mu 0.097
_exptl_absorpt_correction_type none
_exptl_crystal_colour colorless
_exptl_crystal_density_diffrn 1.401
_exptl_crystal_description plates
_exptl_crystal_F_000 472
_exptl_crystal_size_max 0.25
_exptl_crystal_size_mid 0.18
_exptl_crystal_size_min 0.10
_refine_diff_density_max 0.195
_refine_diff_density_min -0.167
_refine_diff_density_rms 0.039
_refine_ls_extinction_method none
_refine_ls_goodness_of_fit_ref 1.064
_refine_ls_hydrogen_treatment constr
_refine_ls_matrix_type full
_refine_ls_number_parameters 156
_refine_ls_number_reflns 1877
_refine_ls_number_restraints 0
_refine_ls_restrained_S_all 1.064
_refine_ls_R_factor_all 0.0638
_refine_ls_R_factor_gt 0.0461
_refine_ls_shift/su_max 0.001
_refine_ls_shift/su_mean 0.000
_refine_ls_structure_factor_coef Fsqd
_refine_ls_weighting_details 'w=1/[\s^2^(Fo^2^)+(0.0470P)^2^+0.2387P] where P=(Fo^2^+2Fc^2^)/3'
_refine_ls_weighting_scheme calc
_refine_ls_wR_factor_gt 0.1182
_refine_ls_wR_factor_ref 0.1303
_reflns_Friedel_coverage 0.000
_reflns_number_gt 1407
_reflns_number_total 1877
_reflns_threshold_expression 'I > 2\s(I)'
_cod_data_source_file c8nj04443k2.cif
_cod_data_source_block KS-377-A
_cod_depositor_comments 'Adding full bibliography for 7057840.cif.'
_cod_database_code 7057840
_shelx_shelxl_version_number 2014/7
_shelx_space_group_comment
;
The symmetry employed for this shelxl refinement is uniquely defined
by the following loop, which should always be used as a source of
symmetry information in preference to the above space-group names.
They are only intended as comments.
;

loop_
_space_group_symop_operation_xyz
'x, y, z'
'-x, y+1/2, -z+1/2'
'-x, -y, -z'
'x, -y-1/2, z-1/2'

loop_
_atom_site_label
_atom_site_type_symbol
_atom_site_fract_x
_atom_site_fract_y
_atom_site_fract_z
_atom_site_U_iso_or_equiv
_atom_site_adp_type
_atom_site_occupancy
_atom_site_site_symmetry_order
_atom_site_calc_flag
_atom_site_refinement_flags_posn
_atom_site_refinement_flags_adp
O1 O 0.4103(2) 0.63881(8) 0.10062(16) 0.0622(4) Uani 1 1 d . .
O2 O 0.1570(3) 0.60781(11) -0.39189(17) 0.0839(6) Uani 1 1 d . .
N1 N 0.0765(3) 0.37453(10) -0.1714(2) 0.0663(5) Uani 1 1 d . .
C7 C 0.1468(3) 0.38315(11) -0.0231(2) 0.0550(5) Uani 1 1 d . .
C4 C 0.2520(3) 0.52072(10) -0.0464(2) 0.0445(5) Uani 1 1 d . .
N2 N 0.2941(2) 0.64389(9) -0.15039(17) 0.0531(4) Uani 1 1 d . .
C3 C 0.1797(3) 0.51149(11) -0.1933(2) 0.0514(5) Uani 1 1 d . .
C6 C 0.2393(3) 0.45632(10) 0.0484(2) 0.0475(5) Uani 1 1 d . .
C5 C 0.3307(3) 0.60643(11) -0.0154(2) 0.0472(5) Uani 1 1 d . .
C12 C 0.3052(3) 0.46021(12) 0.2017(2) 0.0546(5) Uani 1 1 d . .
H12 H 0.3655 0.5082 0.2475 0.066 Uiso 1 1 calc R U
C2 C 0.2047(3) 0.59047(13) -0.2635(2) 0.0576(5) Uani 1 1 d . .
C10 C 0.1922(4) 0.32247(13) 0.2127(3) 0.0724(7) Uani 1 1 d . .
H10 H 0.1776 0.2774 0.2683 0.087 Uiso 1 1 calc R U
C9 C 0.1265(3) 0.31671(12) 0.0654(3) 0.0690(7) Uani 1 1 d . .
H9 H 0.0670 0.2681 0.0218 0.083 Uiso 1 1 calc R U
C8 C 0.0922(3) 0.43691(13) -0.2539(2) 0.0652(6) Uani 1 1 d . .
H8 H 0.0441 0.4316 -0.3552 0.078 Uiso 1 1 calc R U
C11 C 0.2825(3) 0.39480(13) 0.2852(2) 0.0655(6) Uani 1 1 d . .
C13 C 0.3511(5) 0.39960(18) 0.4492(3) 0.0944(9) Uani 1 1 d . .
H13A H 0.4896 0.3946 0.4845 0.142 Uiso 1 1 calc R U
H13B H 0.2939 0.3555 0.4884 0.142 Uiso 1 1 calc R U
H13C H 0.3135 0.4518 0.4795 0.142 Uiso 1 1 calc R U
C1 C 0.3353(4) 0.73023(13) -0.1707(3) 0.0739(7) Uani 1 1 d . .
H1A H 0.3883 0.7349 -0.2500 0.111 Uiso 1 1 calc R U
H1B H 0.4271 0.7511 -0.0826 0.111 Uiso 1 1 calc R U
H1C H 0.2177 0.7618 -0.1928 0.111 Uiso 1 1 calc R U

loop_
_atom_site_aniso_label
_atom_site_aniso_U_11
_atom_site_aniso_U_22
_atom_site_aniso_U_33
_atom_site_aniso_U_23
_atom_site_aniso_U_13
_atom_site_aniso_U_12
O1 0.0705(11) 0.0525(8) 0.0625(9) -0.0104(7) 0.0195(7) -0.0069(7)
O2 0.0925(14) 0.0996(12) 0.0559(10) 0.0115(8) 0.0179(8) -0.0071(10)
N1 0.0656(13) 0.0532(10) 0.0846(14) -0.0182(9) 0.0303(10) -0.0073(8)
C7 0.0508(13) 0.0435(10) 0.0782(15) -0.0063(9) 0.0309(11) 0.0031(8)
C4 0.0408(11) 0.0413(9) 0.0534(12) -0.0027(8) 0.0176(8) 0.0030(8)
N2 0.0546(11) 0.0452(8) 0.0605(11) 0.0063(7) 0.0196(8) 0.0004(7)
C3 0.0478(12) 0.0537(11) 0.0553(12) -0.0055(8) 0.0197(9) 0.0001(9)
C6 0.0412(11) 0.0409(9) 0.0650(13) 0.0008(8) 0.0231(9) 0.0057(8)
C5 0.0426(12) 0.0454(10) 0.0562(12) -0.0024(9) 0.0194(9) 0.0028(8)
C12 0.0521(13) 0.0516(11) 0.0628(13) 0.0066(9) 0.0218(10) 0.0039(9)
C2 0.0532(13) 0.0659(12) 0.0552(13) 0.0029(10) 0.0193(10) 0.0014(10)
C10 0.0752(17) 0.0526(12) 0.104(2) 0.0213(12) 0.0494(15) 0.0129(11)
C9 0.0676(16) 0.0413(11) 0.111(2) -0.0025(11) 0.0469(14) 0.0000(10)
C8 0.0660(16) 0.0659(13) 0.0648(14) -0.0168(11) 0.0224(11) -0.0067(11)
C11 0.0602(15) 0.0646(13) 0.0786(16) 0.0198(11) 0.0319(12) 0.0126(11)
C13 0.104(2) 0.0998(19) 0.0831(19) 0.0371(15) 0.0339(16) 0.0083(16)
C1 0.0753(17) 0.0531(12) 0.0925(17) 0.0158(11) 0.0255(13) -0.0041(11)

loop_
_atom_type_symbol
_atom_type_description
_atom_type_scat_dispersion_real
_atom_type_scat_dispersion_imag
_atom_type_scat_source
C C 0.0033 0.0016 'International Tables Vol C Tables 4.2.6.8 and 6.1.1.4'
H H 0.0000 0.0000 'International Tables Vol C Tables 4.2.6.8 and 6.1.1.4'
N N 0.0061 0.0033 'International Tables Vol C Tables 4.2.6.8 and 6.1.1.4'
O O 0.0106 0.0060 'International Tables Vol C Tables 4.2.6.8 and 6.1.1.4'

loop_
_geom_angle_atom_site_label_1
_geom_angle_atom_site_label_2
_geom_angle_atom_site_label_3
_geom_angle
C8 N1 C7 118.72(17)
N1 C7 C9 118.67(19)
N1 C7 C6 123.72(17)
C9 C7 C6 117.6(2)
C3 C4 C6 120.92(17)
C3 C4 C5 108.06(15)
C6 C4 C5 130.99(17)
C5 N2 C2 111.82(16)
C5 N2 C1 124.07(17)
C2 N2 C1 124.04(17)
C4 C3 C8 120.40(18)
C4 C3 C2 108.60(16)
C8 C3 C2 130.95(19)
C12 C6 C4 125.40(17)
C12 C6 C7 119.93(17)
C4 C6 C7 114.65(17)
O1 C5 N2 125.20(18)
O1 C5 C4 129.15(17)
N2 C5 C4 105.65(16)
C11 C12 C6 121.25(19)
O2 C2 N2 125.1(2)
O2 C2 C3 129.1(2)
N2 C2 C3 105.85(17)
C9 C10 C11 122.1(2)
C10 C9 C7 120.9(2)
N1 C8 C3 121.6(2)
C12 C11 C10 118.2(2)
C12 C11 C13 121.1(2)
C10 C11 C13 120.8(2)

loop_
_geom_bond_atom_site_label_1
_geom_bond_atom_site_label_2
_geom_bond_distance
O1 C5 1.203(2)
O2 C2 1.206(2)
N1 C8 1.310(3)
N1 C7 1.363(3)
C7 C9 1.407(3)
C7 C6 1.426(3)
C4 C3 1.353(3)
C4 C6 1.406(2)
C4 C5 1.492(2)
N2 C5 1.381(2)
N2 C2 1.381(3)
N2 C1 1.453(3)
C3 C8 1.401(3)
C3 C2 1.481(3)
C6 C12 1.401(3)
C12 C11 1.369(3)
C10 C9 1.349(3)
C10 C11 1.412(3)
C11 C13 1.500(3)
